data_8106734
loop_
_publ_author_name
'Li, Jing'
'Jia, Hao-Ran'
'Sun, Yin-Xia'

_publ_section_title
;
 Crystal structure of triethylammonium
 bis{3-(((3-oxidonaphthalen-1-yl)methylene)amino)-2-oxo-2H-chromen-4-olato-\k3
 O,N,O&#x2032;}manganese(III), C46H38MnN3O8
;
_journal_issue 6
_journal_name_full 'Zeitschrift f\"ur Kristallographie - New Crystal Structures'
_journal_page_first 961
_journal_page_last 963
_journal_paper_doi 10.1515/ncrs-2017-0099
_journal_volume 232
_journal_year 2017
_chemical_formula_sum 'C46 H38 Mn N3 O8'
_chemical_formula_weight 815.73
_space_group_crystal_system triclinic
_space_group_IT_number 2
_space_group_name_Hall '-P 1'
_space_group_name_H-M_alt 'P -1'
_atom_sites_solution_hydrogens mixed
_cell_angle_alpha 96.303(2)
_cell_angle_beta 103.884(2)
_cell_angle_gamma 101.636(2)
_cell_formula_units_Z 2
_cell_length_a 8.9705(6)
_cell_length_b 12.0309(8)
_cell_length_c 18.4209(13)
_cell_measurement_reflns_used 4593
_cell_measurement_temperature 296(2)
_cell_measurement_theta_max 27.65
_cell_measurement_theta_min 2.37
_cell_volume 1864.0(2)
_computing_cell_refinement 'Bruker SAINT'
_computing_data_collection 'Bruker APEX2'
_computing_data_reduction 'Bruker SAINT'
_computing_molecular_graphics 'Bruker SHELXTL'
_computing_publication_material 'Bruker SHELXTL'
_computing_structure_refinement 'SHELXL-2014 (Sheldrick 2014)'
_computing_structure_solution 'SHELXS-97 (Sheldrick 2008)'
_diffrn_ambient_temperature 296(2)
_diffrn_measured_fraction_theta_full 0.992
_diffrn_measured_fraction_theta_max 0.992
_diffrn_measurement_device_type 'Bruker APEX-II CCD'
_diffrn_measurement_method '\f and \w scans'
_diffrn_radiation_type MoK\a
_diffrn_radiation_wavelength 0.71073
_diffrn_reflns_av_R_equivalents 0.0333
_diffrn_reflns_av_unetI/netI 0.0578
_diffrn_reflns_Laue_measured_fraction_full 0.992
_diffrn_reflns_Laue_measured_fraction_max 0.992
_diffrn_reflns_limit_h_max 10
_diffrn_reflns_limit_h_min -10
_diffrn_reflns_limit_k_max 11
_diffrn_reflns_limit_k_min -14
_diffrn_reflns_limit_l_max 21
_diffrn_reflns_limit_l_min -21
_diffrn_reflns_number 12833
_diffrn_reflns_point_group_measured_fraction_full 0.992
_diffrn_reflns_point_group_measured_fraction_max 0.992
_diffrn_reflns_theta_full 25.009
_diffrn_reflns_theta_max 25.009
_diffrn_reflns_theta_min 2.254
_exptl_absorpt_coefficient_mu 0.418
_exptl_crystal_colour 'Dark reddish brown'
_exptl_crystal_density_diffrn 1.453
_exptl_crystal_description prismatical
_exptl_crystal_F_000 848
_exptl_crystal_size_max 0.170
_exptl_crystal_size_mid 0.150
_exptl_crystal_size_min 0.080
_refine_diff_density_max 0.405
_refine_diff_density_min -0.294
_refine_diff_density_rms 0.063
_refine_ls_extinction_coef .
_refine_ls_extinction_method none
_refine_ls_goodness_of_fit_ref 1.029
_refine_ls_hydrogen_treatment constr
_refine_ls_matrix_type full
_refine_ls_number_parameters 526
_refine_ls_number_reflns 6523
_refine_ls_number_restraints 0
_refine_ls_restrained_S_all 1.029
_refine_ls_R_factor_all 0.0720
_refine_ls_R_factor_gt 0.0496
_refine_ls_shift/su_max 0.000
_refine_ls_shift/su_mean 0.000
_refine_ls_structure_factor_coef Fsqd
_refine_ls_weighting_details 'w=1/[\s^2^(Fo^2^)+(0.0559P)^2^+1.7096P] where P=(Fo^2^+2Fc^2^)/3'
_refine_ls_weighting_scheme calc
_refine_ls_wR_factor_gt 0.1162
_refine_ls_wR_factor_ref 0.1274
_reflns_Friedel_coverage 0.000
_reflns_Friedel_fraction_full .
_reflns_Friedel_fraction_max .
_reflns_number_gt 5038
_reflns_number_total 6523
_reflns_threshold_expression 'I > 2\s(I)'
_cod_data_source_file suppl_ncrs-2017-0099_suppl.cif
_cod_data_source_block 2
_cod_database_code 8106734
_shelx_space_group_comment
;
The symmetry employed for this shelxl refinement is uniquely defined
by the following loop, which should always be used as a source of
symmetry information in preference to the above space-group names.
They are only intended as comments.
;
_shelx_estimated_absorpt_t_min 0.932
_shelx_estimated_absorpt_t_max 0.967

loop_
_space_group_symop_operation_xyz
'x, y, z'
'-x, -y, -z'

loop_
_atom_site_label
_atom_site_type_symbol
_atom_site_fract_x
_atom_site_fract_y
_atom_site_fract_z
_atom_site_U_iso_or_equiv
_atom_site_adp_type
_atom_site_occupancy
_atom_site_site_symmetry_order
_atom_site_calc_flag
_atom_site_refinement_flags_posn
_atom_site_refinement_flags_adp
_atom_site_refinement_flags_occupancy
_atom_site_disorder_assembly
_atom_site_disorder_group
C1 C 0.4669(3) 0.4124(2) 0.23705(17) 0.0231(7) Uani 1 1 d . . . . .
C2 C 0.3454(4) 0.4191(3) 0.27364(18) 0.0286(7) Uani 1 1 d . . . . .
H2 H 0.3608 0.4811 0.3118 0.034 Uiso 1 1 calc R U . . .
C3 C 0.2078(4) 0.3375(3) 0.25426(18) 0.0295(7) Uani 1 1 d . . . . .
H3 H 0.1301 0.3455 0.2786 0.035 Uiso 1 1 calc R U . . .
C4 C 0.1797(4) 0.2399(3) 0.19753(18) 0.0283(7) Uani 1 1 d . . . . .
C5 C 0.0357(4) 0.1556(3) 0.1779(2) 0.0353(8) Uani 1 1 d . . . . .
H5 H -0.0424 0.1646 0.2019 0.042 Uiso 1 1 calc R U . . .
C6 C 0.0099(4) 0.0606(3) 0.1241(2) 0.0404(9) Uani 1 1 d . . . . .
H6 H -0.0856 0.0058 0.1114 0.048 Uiso 1 1 calc R U . . .
C7 C 0.1276(4) 0.0463(3) 0.0884(2) 0.0374(8) Uani 1 1 d . . . . .
H7 H 0.1110 -0.0192 0.0528 0.045 Uiso 1 1 calc R U . . .
C8 C 0.2674(4) 0.1283(3) 0.10543(18) 0.0300(7) Uani 1 1 d . . . . .
H8 H 0.3436 0.1177 0.0806 0.036 Uiso 1 1 calc R U . . .
C9 C 0.2982(3) 0.2284(2) 0.15997(17) 0.0235(7) Uani 1 1 d . . . . .
C10 C 0.4441(3) 0.3178(2) 0.17967(17) 0.0223(7) Uani 1 1 d . . . . .
C11 C 0.5565(3) 0.3090(2) 0.13771(16) 0.0197(6) Uani 1 1 d . . . . .
H11 H 0.5285 0.2479 0.0977 0.024 Uiso 1 1 calc R U . . .
C12 C 0.8060(3) 0.3636(2) 0.10817(16) 0.0197(6) Uani 1 1 d . . . . .
C13 C 0.9455(3) 0.4473(2) 0.13228(16) 0.0194(6) Uani 1 1 d . . . . .
C14 C 1.0656(3) 0.4444(2) 0.09275(16) 0.0208(6) Uani 1 1 d . . . . .
C15 C 1.2109(3) 0.5256(3) 0.11230(17) 0.0244(7) Uani 1 1 d . . . . .
H15 H 1.2354 0.5837 0.1539 0.029 Uiso 1 1 calc R U . . .
C16 C 1.3170(4) 0.5195(3) 0.07032(18) 0.0277(7) Uani 1 1 d . . . . .
H16 H 1.4131 0.5737 0.0834 0.033 Uiso 1 1 calc R U . . .
C17 C 1.2813(4) 0.4323(3) 0.00795(17) 0.0279(7) Uani 1 1 d . . . . .
H17 H 1.3532 0.4295 -0.0207 0.033 Uiso 1 1 calc R U . . .
C18 C 1.1410(4) 0.3506(3) -0.01153(17) 0.0263(7) Uani 1 1 d . . . . .
H18 H 1.1177 0.2924 -0.0530 0.032 Uiso 1 1 calc R U . . .
C19 C 1.0348(3) 0.3562(2) 0.03159(17) 0.0221(7) Uani 1 1 d . . . . .
C20 C 0.7786(4) 0.2700(3) 0.04741(17) 0.0251(7) Uani 1 1 d . . . . .
C21 C 0.6400(3) 0.8090(3) 0.12853(18) 0.0269(7) Uani 1 1 d . . . . .
H21 H 0.6017 0.7714 0.0786 0.032 Uiso 1 1 calc R U . . .
C22 C 0.6246(4) 0.9168(3) 0.14491(19) 0.0289(7) Uani 1 1 d . . . . .
H22 H 0.5757 0.9518 0.1064 0.035 Uiso 1 1 calc R U . . .
C23 C 0.6827(3) 0.9790(3) 0.22116(19) 0.0265(7) Uani 1 1 d . . . . .
C24 C 0.6620(4) 1.0913(3) 0.2381(2) 0.0342(8) Uani 1 1 d . . . . .
H24 H 0.6117 1.1251 0.1992 0.041 Uiso 1 1 calc R U . . .
C25 C 0.7142(4) 1.1515(3) 0.3104(2) 0.0383(9) Uani 1 1 d . . . . .
H25 H 0.6992 1.2253 0.3207 0.046 Uiso 1 1 calc R U . . .
C26 C 0.7901(4) 1.1009(3) 0.3685(2) 0.0377(9) Uani 1 1 d . . . . .
H26 H 0.8260 1.1413 0.4178 0.045 Uiso 1 1 calc R U . . .
C27 C 0.8129(4) 0.9912(3) 0.35373(19) 0.0301(8) Uani 1 1 d . . . . .
H27 H 0.8640 0.9591 0.3934 0.036 Uiso 1 1 calc R U . . .
C28 C 0.7600(3) 0.9269(2) 0.27943(18) 0.0236(7) Uani 1 1 d . . . . .
C29 C 0.7761(3) 0.8087(2) 0.26148(17) 0.0221(7) Uani 1 1 d . . . . .
C30 C 0.7138(3) 0.7493(2) 0.18571(18) 0.0235(7) Uani 1 1 d . . . . .
C31 C 0.8644(3) 0.7608(2) 0.31898(17) 0.0211(6) Uani 1 1 d . . . . .
H31 H 0.9050 0.8076 0.3662 0.025 Uiso 1 1 calc R U . . .
C32 C 1.0061(3) 0.6304(2) 0.37516(16) 0.0217(7) Uani 1 1 d . . . . .
C33 C 1.1233(4) 0.7128(3) 0.43132(17) 0.0265(7) Uani 1 1 d . . . . .
C34 C 1.2151(4) 0.5608(3) 0.48944(18) 0.0280(7) Uani 1 1 d . . . . .
C35 C 1.3204(4) 0.5335(3) 0.55032(18) 0.0334(8) Uani 1 1 d . . . . .
H35 H 1.3925 0.5909 0.5873 0.040 Uiso 1 1 calc R U . . .
C36 C 1.3142(4) 0.4199(3) 0.5537(2) 0.0381(9) Uani 1 1 d . . . . .
H36 H 1.3817 0.3997 0.5942 0.046 Uiso 1 1 calc R U . . .
C37 C 1.2090(4) 0.3342(3) 0.49798(19) 0.0347(8) Uani 1 1 d . . . . .
H37 H 1.2076 0.2574 0.5012 0.042 Uiso 1 1 calc R U . . .
C38 C 1.1065(4) 0.3616(3) 0.43794(19) 0.0307(8) Uani 1 1 d . . . . .
H38 H 1.0362 0.3037 0.4007 0.037 Uiso 1 1 calc R U . . .
C39 C 1.1086(4) 0.4772(3) 0.43326(18) 0.0272(7) Uani 1 1 d . . . . .
C40 C 0.9981(4) 0.5108(3) 0.37218(17) 0.0240(7) Uani 1 1 d . . . . .
C41 C 0.2677(5) 0.8293(3) 0.1835(2) 0.0477(10) Uani 1 1 d . . . . .
H41A H 0.2886 0.9089 0.1779 0.072 Uiso 1 1 calc R U . . .
H41B H 0.2051 0.7830 0.1360 0.072 Uiso 1 1 calc R U . . .
H41C H 0.3658 0.8067 0.1988 0.072 Uiso 1 1 calc R U . . .
C42 C 0.1800(4) 0.8125(3) 0.2423(2) 0.0435(9) Uani 1 1 d . . . . .
H42A H 0.1707 0.7341 0.2520 0.052 Uiso 1 1 calc R U . . .
H42B H 0.0740 0.8226 0.2226 0.052 Uiso 1 1 calc R U . . .
C43 C 0.4286(4) 0.8970(3) 0.3482(2) 0.0418(9) Uani 1 1 d . . . . .
H43A H 0.4686 0.9468 0.3971 0.050 Uiso 1 1 calc R U . . .
H43B H 0.4872 0.9294 0.3145 0.050 Uiso 1 1 calc R U . . .
C44 C 0.4577(5) 0.7782(3) 0.3573(3) 0.0578(12) Uani 1 1 d . . . . .
H44A H 0.3974 0.7445 0.3893 0.087 Uiso 1 1 calc R U . . .
H44B H 0.5681 0.7851 0.3798 0.087 Uiso 1 1 calc R U . . .
H44C H 0.4259 0.7300 0.3085 0.087 Uiso 1 1 calc R U . . .
C45 C 0.2343(5) 1.0136(3) 0.3093(2) 0.0533(11) Uani 1 1 d . . . . .
H45A H 0.1231 1.0083 0.2869 0.064 Uiso 1 1 calc R U . . .
H45B H 0.2925 1.0450 0.2752 0.064 Uiso 1 1 calc R U . . .
C46 C 0.2879(7) 1.0942(4) 0.3841(3) 0.0824(17) Uani 1 1 d . . . . .
H46A H 0.2565 1.0544 0.4224 0.124 Uiso 1 1 calc R U . . .
H46B H 0.2406 1.1588 0.3795 0.124 Uiso 1 1 calc R U . . .
H46C H 0.4009 1.1208 0.3981 0.124 Uiso 1 1 calc R U . . .
Mn1 Mn 0.78383(5) 0.52108(4) 0.22835(3) 0.02027(14) Uani 1 1 d . . . . .
N1 N 0.8969(3) 0.65847(19) 0.31452(13) 0.0198(5) Uani 1 1 d . . . . .
N2 N 0.6963(3) 0.37907(19) 0.15018(13) 0.0193(5) Uani 1 1 d . . . . .
N3 N 0.2583(3) 0.8950(2) 0.31728(17) 0.0377(7) Uani 1 1 d . . . . .
O1 O 0.6636(2) 0.18934(18) 0.02407(12) 0.0326(6) Uani 1 1 d . . . . .
O2 O 0.8964(2) 0.27109(17) 0.01051(11) 0.0256(5) Uani 1 1 d . . . . .
O3 O 0.5941(2) 0.49792(17) 0.25790(12) 0.0271(5) Uani 1 1 d . . . . .
O4 O 0.9674(2) 0.52927(16) 0.18929(11) 0.0223(5) Uani 1 1 d . . . . .
O5 O 1.1517(2) 0.81926(17) 0.43653(12) 0.0303(5) Uani 1 1 d . . . . .
H3A H 0.2009 0.8677 0.3567 0.036 Uiso 1 1 d R U . . .
O6 O 1.2245(3) 0.67639(18) 0.48821(12) 0.0308(5) Uani 1 1 d . . . . .
O7 O 0.7210(2) 0.64531(16) 0.16512(11) 0.0241(5) Uani 1 1 d . . . . .
O8 O 0.8983(2) 0.43668(17) 0.31846(11) 0.0264(5) Uani 1 1 d . . . . .

loop_
_atom_site_aniso_label
_atom_site_aniso_U_11
_atom_site_aniso_U_22
_atom_site_aniso_U_33
_atom_site_aniso_U_23
_atom_site_aniso_U_13
_atom_site_aniso_U_12
C1 0.0258(17) 0.0245(16) 0.0232(16) 0.0081(13) 0.0087(13) 0.0106(13)
C2 0.0317(18) 0.0321(18) 0.0283(18) 0.0062(14) 0.0147(15) 0.0132(14)
C3 0.0325(18) 0.0370(18) 0.0294(18) 0.0119(15) 0.0159(15) 0.0190(15)
C4 0.0249(17) 0.0334(18) 0.0324(18) 0.0184(14) 0.0089(15) 0.0117(14)
C5 0.0254(18) 0.044(2) 0.041(2) 0.0172(17) 0.0128(16) 0.0093(15)
C6 0.0220(18) 0.046(2) 0.048(2) 0.0128(18) 0.0061(17) -0.0023(15)
C7 0.033(2) 0.0346(19) 0.038(2) 0.0028(16) 0.0041(16) 0.0015(15)
C8 0.0266(17) 0.0316(18) 0.0329(19) 0.0077(14) 0.0092(15) 0.0067(14)
C9 0.0252(16) 0.0250(16) 0.0235(16) 0.0108(13) 0.0070(13) 0.0093(13)
C10 0.0258(16) 0.0228(15) 0.0232(16) 0.0107(12) 0.0083(13) 0.0113(12)
C11 0.0224(16) 0.0179(14) 0.0188(15) 0.0050(12) 0.0030(13) 0.0065(12)
C12 0.0218(15) 0.0193(15) 0.0217(16) 0.0054(12) 0.0101(13) 0.0069(12)
C13 0.0263(16) 0.0184(14) 0.0179(15) 0.0078(12) 0.0066(13) 0.0117(12)
C14 0.0240(16) 0.0204(15) 0.0202(15) 0.0066(12) 0.0052(13) 0.0094(12)
C15 0.0264(17) 0.0231(15) 0.0241(16) 0.0035(13) 0.0068(14) 0.0074(12)
C16 0.0239(17) 0.0298(17) 0.0305(18) 0.0080(14) 0.0077(14) 0.0069(13)
C17 0.0278(17) 0.0368(18) 0.0244(17) 0.0079(14) 0.0121(14) 0.0122(14)
C18 0.0303(17) 0.0291(17) 0.0212(16) 0.0031(13) 0.0084(14) 0.0099(13)
C19 0.0235(16) 0.0216(15) 0.0236(16) 0.0064(12) 0.0072(13) 0.0083(12)
C20 0.0247(17) 0.0294(17) 0.0237(16) 0.0042(13) 0.0100(14) 0.0076(14)
C21 0.0253(17) 0.0289(17) 0.0259(17) 0.0028(13) 0.0051(14) 0.0081(13)
C22 0.0237(17) 0.0313(18) 0.0346(19) 0.0109(14) 0.0084(15) 0.0094(13)
C23 0.0197(16) 0.0241(16) 0.0374(19) 0.0052(14) 0.0114(14) 0.0041(12)
C24 0.0315(18) 0.0227(17) 0.054(2) 0.0143(16) 0.0163(17) 0.0084(14)
C25 0.044(2) 0.0178(16) 0.052(2) 0.0028(16) 0.0101(18) 0.0095(15)
C26 0.040(2) 0.0251(18) 0.043(2) -0.0062(15) 0.0069(17) 0.0066(15)
C27 0.0279(18) 0.0246(17) 0.0346(19) 0.0022(14) 0.0038(15) 0.0061(13)
C28 0.0159(15) 0.0193(15) 0.0364(18) 0.0015(13) 0.0108(14) 0.0032(12)
C29 0.0174(15) 0.0210(15) 0.0282(17) 0.0037(13) 0.0073(13) 0.0043(12)
C30 0.0193(15) 0.0218(16) 0.0305(17) 0.0012(13) 0.0104(13) 0.0042(12)
C31 0.0214(15) 0.0212(15) 0.0227(16) 0.0014(12) 0.0090(13) 0.0071(12)
C32 0.0257(16) 0.0225(15) 0.0202(16) 0.0042(12) 0.0104(13) 0.0078(12)
C33 0.0290(17) 0.0326(18) 0.0225(17) 0.0072(14) 0.0099(14) 0.0130(14)
C34 0.0280(17) 0.0328(18) 0.0257(17) 0.0035(14) 0.0116(14) 0.0088(14)
C35 0.041(2) 0.0363(19) 0.0242(18) 0.0061(14) 0.0076(16) 0.0137(15)
C36 0.045(2) 0.046(2) 0.031(2) 0.0122(16) 0.0111(17) 0.0244(17)
C37 0.046(2) 0.0365(19) 0.0307(19) 0.0133(15) 0.0143(17) 0.0222(16)
C38 0.043(2) 0.0264(17) 0.0315(18) 0.0060(14) 0.0207(16) 0.0136(14)
C39 0.0351(18) 0.0291(17) 0.0288(17) 0.0100(14) 0.0212(15) 0.0158(14)
C40 0.0271(17) 0.0304(17) 0.0202(16) 0.0063(13) 0.0134(14) 0.0104(13)
C41 0.052(2) 0.045(2) 0.047(2) 0.0034(18) 0.020(2) 0.0070(18)
C42 0.036(2) 0.042(2) 0.052(2) 0.0007(18) 0.0159(18) 0.0049(16)
C43 0.039(2) 0.046(2) 0.047(2) 0.0143(18) 0.0162(18) 0.0158(17)
C44 0.056(3) 0.058(3) 0.083(3) 0.037(2) 0.037(2) 0.032(2)
C45 0.073(3) 0.045(2) 0.062(3) 0.024(2) 0.034(2) 0.035(2)
C46 0.154(5) 0.045(3) 0.069(3) 0.006(2) 0.050(3) 0.047(3)
Mn1 0.0231(3) 0.0167(2) 0.0219(3) -0.00041(18) 0.00849(19) 0.00578(17)
N1 0.0221(13) 0.0196(13) 0.0204(13) 0.0027(10) 0.0095(11) 0.0071(10)
N2 0.0247(13) 0.0159(12) 0.0198(13) 0.0045(10) 0.0082(11) 0.0075(10)
N3 0.0393(17) 0.0380(16) 0.0462(18) 0.0133(14) 0.0223(15) 0.0161(13)
O1 0.0277(12) 0.0299(12) 0.0350(13) -0.0080(10) 0.0106(10) -0.0003(10)
O2 0.0271(12) 0.0233(11) 0.0258(12) -0.0021(9) 0.0105(9) 0.0036(9)
O3 0.0275(12) 0.0262(11) 0.0292(12) -0.0005(9) 0.0138(10) 0.0051(9)
O4 0.0278(11) 0.0171(10) 0.0240(11) -0.0005(8) 0.0109(9) 0.0071(8)
O5 0.0356(13) 0.0239(12) 0.0278(12) 0.0032(9) 0.0042(10) 0.0052(9)
O6 0.0342(13) 0.0328(12) 0.0267(12) 0.0098(10) 0.0047(10) 0.0126(10)
O7 0.0303(12) 0.0194(11) 0.0219(11) 0.0013(9) 0.0049(9) 0.0082(9)
O8 0.0352(12) 0.0227(11) 0.0260(12) 0.0061(9) 0.0122(10) 0.0117(9)

loop_
_atom_type_symbol
_atom_type_description
_atom_type_scat_dispersion_real
_atom_type_scat_dispersion_imag
_atom_type_scat_source
C C 0.0033 0.0016 'International Tables Vol C Tables 4.2.6.8 and 6.1.1.4'
H H 0.0000 0.0000 'International Tables Vol C Tables 4.2.6.8 and 6.1.1.4'
N N 0.0061 0.0033 'International Tables Vol C Tables 4.2.6.8 and 6.1.1.4'
O O 0.0106 0.0060 'International Tables Vol C Tables 4.2.6.8 and 6.1.1.4'
Mn Mn 0.3368 0.7283 'International Tables Vol C Tables 4.2.6.8 and 6.1.1.4'

loop_
_geom_angle_atom_site_label_1
_geom_angle_atom_site_label_2
_geom_angle_atom_site_label_3
_geom_angle
_geom_angle_site_symmetry_1
_geom_angle_site_symmetry_3
O3 C1 C10 123.6(3) . .
O3 C1 C2 117.2(3) . .
C10 C1 C2 119.2(3) . .
C3 C2 C1 121.6(3) . .
C3 C2 H2 119.2 . .
C1 C2 H2 119.2 . .
C2 C3 C4 121.5(3) . .
C2 C3 H3 119.3 . .
C4 C3 H3 119.3 . .
C5 C4 C9 120.1(3) . .
C5 C4 C3 120.8(3) . .
C9 C4 C3 119.1(3) . .
C6 C5 C4 120.7(3) . .
C6 C5 H5 119.6 . .
C4 C5 H5 119.6 . .
C5 C6 C7 119.8(3) . .
C5 C6 H6 120.1 . .
C7 C6 H6 120.1 . .
C8 C7 C6 120.5(3) . .
C8 C7 H7 119.7 . .
C6 C7 H7 119.7 . .
C7 C8 C9 121.5(3) . .
C7 C8 H8 119.3 . .
C9 C8 H8 119.3 . .
C8 C9 C4 117.3(3) . .
C8 C9 C10 123.5(3) . .
C4 C9 C10 119.1(3) . .
C1 C10 C11 122.1(3) . .
C1 C10 C9 119.5(3) . .
C11 C10 C9 118.4(3) . .
N2 C11 C10 126.2(3) . .
N2 C11 H11 116.9 . .
C10 C11 H11 116.9 . .
C13 C12 N2 113.2(2) . .
C13 C12 C20 122.5(3) . .
N2 C12 C20 124.3(2) . .
O4 C13 C12 120.5(3) . .
O4 C13 C14 120.5(2) . .
C12 C13 C14 119.0(2) . .
C19 C14 C15 118.4(3) . .
C19 C14 C13 118.0(3) . .
C15 C14 C13 123.6(3) . .
C16 C15 C14 120.2(3) . .
C16 C15 H15 119.9 . .
C14 C15 H15 119.9 . .
C15 C16 C17 120.2(3) . .
C15 C16 H16 119.9 . .
C17 C16 H16 119.9 . .
C18 C17 C16 120.7(3) . .
C18 C17 H17 119.7 . .
C16 C17 H17 119.7 . .
C17 C18 C19 119.0(3) . .
C17 C18 H18 120.5 . .
C19 C18 H18 120.5 . .
O2 C19 C18 116.8(2) . .
O2 C19 C14 121.7(3) . .
C18 C19 C14 121.4(3) . .
O1 C20 O2 115.7(3) . .
O1 C20 C12 127.8(3) . .
O2 C20 C12 116.5(2) . .
C22 C21 C30 122.4(3) . .
C22 C21 H21 118.8 . .
C30 C21 H21 118.8 . .
C21 C22 C23 121.0(3) . .
C21 C22 H22 119.5 . .
C23 C22 H22 119.5 . .
C24 C23 C28 119.9(3) . .
C24 C23 C22 120.5(3) . .
C28 C23 C22 119.6(3) . .
C25 C24 C23 121.5(3) . .
C25 C24 H24 119.2 . .
C23 C24 H24 119.2 . .
C24 C25 C26 119.1(3) . .
C24 C25 H25 120.5 . .
C26 C25 H25 120.5 . .
C27 C26 C25 120.8(3) . .
C27 C26 H26 119.6 . .
C25 C26 H26 119.6 . .
C26 C27 C28 121.2(3) . .
C26 C27 H27 119.4 . .
C28 C27 H27 119.4 . .
C23 C28 C27 117.4(3) . .
C23 C28 C29 119.4(3) . .
C27 C28 C29 123.2(3) . .
C31 C29 C30 121.8(3) . .
C31 C29 C28 118.8(3) . .
C30 C29 C28 119.2(3) . .
O7 C30 C29 123.4(3) . .
O7 C30 C21 118.2(3) . .
C29 C30 C21 118.4(3) . .
N1 C31 C29 128.6(3) . .
N1 C31 H31 115.7 . .
C29 C31 H31 115.7 . .
C33 C32 N1 123.9(3) . .
C33 C32 C40 121.2(3) . .
N1 C32 C40 114.7(2) . .
O5 C33 O6 112.9(3) . .
O5 C33 C32 127.7(3) . .
O6 C33 C32 119.4(3) . .
O6 C34 C39 121.7(3) . .
O6 C34 C35 116.2(3) . .
C39 C34 C35 122.1(3) . .
C36 C35 C34 118.0(3) . .
C36 C35 H35 121.0 . .
C34 C35 H35 121.0 . .
C35 C36 C37 121.2(3) . .
C35 C36 H36 119.4 . .
C37 C36 H36 119.4 . .
C38 C37 C36 120.6(3) . .
C38 C37 H37 119.7 . .
C36 C37 H37 119.7 . .
C37 C38 C39 119.6(3) . .
C37 C38 H38 120.2 . .
C39 C38 H38 120.2 . .
C34 C39 C38 118.6(3) . .
C34 C39 C40 119.6(3) . .
C38 C39 C40 121.8(3) . .
O8 C40 C32 121.1(3) . .
O8 C40 C39 122.1(3) . .
C32 C40 C39 116.9(3) . .
C42 C41 H41A 109.5 . .
C42 C41 H41B 109.5 . .
H41A C41 H41B 109.5 . .
C42 C41 H41C 109.5 . .
H41A C41 H41C 109.5 . .
H41B C41 H41C 109.5 . .
C41 C42 N3 113.8(3) . .
C41 C42 H42A 108.8 . .
N3 C42 H42A 108.8 . .
C41 C42 H42B 108.8 . .
N3 C42 H42B 108.8 . .
H42A C42 H42B 107.7 . .
N3 C43 C44 113.1(3) . .
N3 C43 H43A 109.0 . .
C44 C43 H43A 109.0 . .
N3 C43 H43B 109.0 . .
C44 C43 H43B 109.0 . .
H43A C43 H43B 107.8 . .
C43 C44 H44A 109.5 . .
C43 C44 H44B 109.5 . .
H44A C44 H44B 109.5 . .
C43 C44 H44C 109.5 . .
H44A C44 H44C 109.5 . .
H44B C44 H44C 109.5 . .
N3 C45 C46 112.6(3) . .
N3 C45 H45A 109.1 . .
C46 C45 H45A 109.1 . .
N3 C45 H45B 109.1 . .
C46 C45 H45B 109.1 . .
H45A C45 H45B 107.8 . .
C45 C46 H46A 109.5 . .
C45 C46 H46B 109.5 . .
H46A C46 H46B 109.5 . .
C45 C46 H46C 109.5 . .
H46A C46 H46C 109.5 . .
H46B C46 H46C 109.5 . .
O3 Mn1 O4 173.44(8) . .
O3 Mn1 N2 90.44(9) . .
O4 Mn1 N2 83.00(9) . .
O3 Mn1 N1 93.43(9) . .
O4 Mn1 N1 93.11(9) . .
N2 Mn1 N1 172.88(10) . .
O3 Mn1 O7 92.00(9) . .
O4 Mn1 O7 89.07(8) . .
N2 Mn1 O7 100.95(9) . .
N1 Mn1 O7 84.90(8) . .
O3 Mn1 O8 92.73(9) . .
O4 Mn1 O8 88.16(8) . .
N2 Mn1 O8 95.90(9) . .
N1 Mn1 O8 77.96(8) . .
O7 Mn1 O8 162.45(8) . .
C31 N1 C32 120.9(2) . .
C31 N1 Mn1 125.4(2) . .
C32 N1 Mn1 113.38(17) . .
C11 N2 C12 123.7(2) . .
C11 N2 Mn1 125.9(2) . .
C12 N2 Mn1 110.43(17) . .
C43 N3 C45 111.5(3) . .
C43 N3 C42 113.4(3) . .
C45 N3 C42 110.4(3) . .
C43 N3 H3A 107.2 . .
C45 N3 H3A 106.2 . .
C42 N3 H3A 107.8 . .
C19 O2 C20 122.2(2) . .
C1 O3 Mn1 131.39(18) . .
C13 O4 Mn1 112.78(17) . .
C34 O6 C33 120.9(2) . .
C30 O7 Mn1 131.14(19) . .
C40 O8 Mn1 110.95(18) . .

loop_
_geom_bond_atom_site_label_1
_geom_bond_atom_site_label_2
_geom_bond_distance
_geom_bond_site_symmetry_2
C1 O3 1.318(3) .
C1 C10 1.411(4) .
C1 C2 1.423(4) .
C2 C3 1.356(4) .
C2 H2 0.9300 .
C3 C4 1.420(4) .
C3 H3 0.9300 .
C4 C5 1.413(4) .
C4 C9 1.421(4) .
C5 C6 1.370(5) .
C5 H5 0.9300 .
C6 C7 1.400(5) .
C6 H6 0.9300 .
C7 C8 1.374(4) .
C7 H7 0.9300 .
C8 C9 1.415(4) .
C8 H8 0.9300 .
C9 C10 1.456(4) .
C10 C11 1.423(4) .
C11 N2 1.314(4) .
C11 H11 0.9300 .
C12 C13 1.380(4) .
C12 N2 1.417(4) .
C12 C20 1.436(4) .
C13 O4 1.307(3) .
C13 C14 1.442(4) .
C14 C19 1.393(4) .
C14 C15 1.403(4) .
C15 C16 1.370(4) .
C15 H15 0.9300 .
C16 C17 1.395(4) .
C16 H16 0.9300 .
C17 C18 1.373(4) .
C17 H17 0.9300 .
C18 C19 1.386(4) .
C18 H18 0.9300 .
C19 O2 1.382(3) .
C20 O1 1.218(3) .
C20 O2 1.386(3) .
C21 C22 1.340(4) .
C21 C30 1.445(4) .
C21 H21 0.9300 .
C22 C23 1.437(4) .
C22 H22 0.9300 .
C23 C24 1.413(4) .
C23 C28 1.411(4) .
C24 C25 1.367(5) .
C24 H24 0.9300 .
C25 C26 1.393(5) .
C25 H25 0.9300 .
C26 C27 1.383(4) .
C26 H26 0.9300 .
C27 C28 1.416(4) .
C27 H27 0.9300 .
C28 C29 1.468(4) .
C29 C31 1.413(4) .
C29 C30 1.420(4) .
C30 O7 1.286(3) .
C31 N1 1.320(3) .
C31 H31 0.9300 .
C32 C33 1.411(4) .
C32 N1 1.419(4) .
C32 C40 1.420(4) .
C33 O5 1.242(4) .
C33 O6 1.385(4) .
C34 O6 1.379(4) .
C34 C39 1.380(4) .
C34 C35 1.399(4) .
C35 C36 1.366(5) .
C35 H35 0.9300 .
C36 C37 1.385(5) .
C36 H36 0.9300 .
C37 C38 1.376(5) .
C37 H37 0.9300 .
C38 C39 1.399(4) .
C38 H38 0.9300 .
C39 C40 1.462(4) .
C40 O8 1.279(3) .
C41 C42 1.491(5) .
C41 H41A 0.9600 .
C41 H41B 0.9600 .
C41 H41C 0.9600 .
C42 N3 1.529(4) .
C42 H42A 0.9700 .
C42 H42B 0.9700 .
C43 N3 1.491(4) .
C43 C44 1.524(5) .
C43 H43A 0.9700 .
C43 H43B 0.9700 .
C44 H44A 0.9600 .
C44 H44B 0.9600 .
C44 H44C 0.9600 .
C45 N3 1.502(4) .
C45 C46 1.507(6) .
C45 H45A 0.9700 .
C45 H45B 0.9700 .
C46 H46A 0.9600 .
C46 H46B 0.9600 .
C46 H46C 0.9600 .
Mn1 O3 1.886(2) .
Mn1 O4 1.938(2) .
Mn1 N2 1.996(2) .
Mn1 N1 2.063(2) .
Mn1 O7 2.077(2) .
Mn1 O8 2.194(2) .
N3 H3A 1.0307 .
